data_2022843
loop_
_publ_author_name
'Andriichuk, Irina L.'
'Shova, Sergiu'
'Lampeka, Yaroslaw D.'

_publ_section_title
;
 Crystal structures of the complexes containing macrocyclic cations
 [M(cyclam)]2+ (M = Ni, Zn) and tetraiodidocadmate(2--) anion
;
_journal_coeditor_code EX2074
_journal_issue 9
_journal_name_full 'Acta Crystallographica Section E Crystallographic Communications'
_journal_paper_doi 10.1107/S2056989023007004
_journal_volume 79
_journal_year 2023
_chemical_formula_iupac '[Cd Zn I4 (C10 H24 N4)]'
_chemical_formula_moiety 'C10 H24 Cd I4 N4 Zn'
_chemical_formula_sum 'C10 H24 Cd I4 N4 Zn'
_chemical_formula_weight 885.70
_chemical_name_systematic
Triiodido-1\k^3^<i>I</i>-\m-iodido-(1,4,8,11-tetraazacyclotetradecane-2\k^4^<i>N</i>)cadmium(II)zinc(II)
_space_group_crystal_system orthorhombic
_space_group_IT_number 62
_space_group_name_Hall '-P 2ac 2n'
_space_group_name_H-M_alt 'P n m a'
_atom_sites_solution_hydrogens mixed
_atom_sites_solution_primary dual
_audit_creation_method
;
Olex2 1.3
(compiled 2020.11.12 svn.r5f609507 for OlexSys, GUI svn.r6408)
;
_cell_angle_alpha 90
_cell_angle_beta 90
_cell_angle_gamma 90
_cell_formula_units_Z 4
_cell_length_a 15.6013(3)
_cell_length_b 17.2644(3)
_cell_length_c 8.1099(2)
_cell_measurement_reflns_used 3723
_cell_measurement_temperature 293(2)
_cell_measurement_theta_max 28.5270
_cell_measurement_theta_min 2.3530
_cell_volume 2184.38(8)
_computing_cell_refinement
;
CrysAlisPro (Rigaku OD, 2022)
;
_computing_data_collection
;
CrysAlisPro (Rigaku OD, 2022)
;
_computing_data_reduction
;
CrysAlisPro (Rigaku OD, 2022)
;
_computing_molecular_graphics
;
Mercury (Macrae <i>et al.</i>,  2020)
;
_computing_publication_material
;
publCIF (Westrip, 2010)
;
_computing_structure_refinement
;
<i>SHELXL2018/3</i> (Sheldrick, 2015b)
;
_computing_structure_solution
;
<i>SHELXT</i>  (Sheldrick, 2015a)
;
_diffrn_ambient_temperature 293(2)
_diffrn_detector 'CCD plate'
_diffrn_detector_area_resol_mean 16.1593
_diffrn_measured_fraction_theta_full 0.999
_diffrn_measured_fraction_theta_max 0.926
_diffrn_measurement_device 'four-circle diffractometer'
_diffrn_measurement_device_type 'Rigaku Xcalibur Eos'
_diffrn_measurement_method '\w scans'
_diffrn_radiation_monochromator graphite
_diffrn_radiation_probe x-ray
_diffrn_radiation_type 'Mo K\a'
_diffrn_radiation_wavelength 0.71073
_diffrn_reflns_av_R_equivalents 0.0308
_diffrn_reflns_av_unetI/netI 0.0320
_diffrn_reflns_limit_h_max 18
_diffrn_reflns_limit_h_min -20
_diffrn_reflns_limit_k_max 21
_diffrn_reflns_limit_k_min -20
_diffrn_reflns_limit_l_max 9
_diffrn_reflns_limit_l_min -10
_diffrn_reflns_number 9158
_diffrn_reflns_theta_full 25.242
_diffrn_reflns_theta_max 28.258
_diffrn_reflns_theta_min 2.359
_diffrn_source 'fine-focus sealed X-ray tube'
_exptl_absorpt_coefficient_mu 7.722
_exptl_absorpt_correction_T_max 1.00000
_exptl_absorpt_correction_T_min 0.42605
_exptl_absorpt_correction_type multi-scan
_exptl_absorpt_process_details
;
(CrysAlisPro; Rigaku OD, 2022)
;
_exptl_crystal_colour 'clear light colourless'
_exptl_crystal_density_diffrn 2.693
_exptl_crystal_description prism
_exptl_crystal_F_000 1608
_exptl_crystal_size_max 0.15
_exptl_crystal_size_mid 0.1
_exptl_crystal_size_min 0.1
_refine_diff_density_max 1.360
_refine_diff_density_min -0.938
_refine_ls_extinction_method none
_refine_ls_goodness_of_fit_ref 1.042
_refine_ls_hydrogen_treatment constr
_refine_ls_matrix_type full
_refine_ls_number_parameters 100
_refine_ls_number_reflns 2582
_refine_ls_number_restraints 0
_refine_ls_restrained_S_all 1.042
_refine_ls_R_factor_all 0.0445
_refine_ls_R_factor_gt 0.0323
_refine_ls_shift/su_max 0.001
_refine_ls_shift/su_mean 0.000
_refine_ls_structure_factor_coef Fsqd
_refine_ls_weighting_details 'w=1/[\s^2^(Fo^2^)+(0.0226P)^2^+2.0518P] where P=(Fo^2^+2Fc^2^)/3'
_refine_ls_weighting_scheme calc
_refine_ls_wR_factor_gt 0.0597
_refine_ls_wR_factor_ref 0.0648
_reflns_number_gt 2096
_reflns_number_total 2582
_reflns_threshold_expression 'I > 2\s(I)'
_cod_data_source_file ex2074sup1.cif
_cod_data_source_block II
_cod_database_code 2022843
_shelx_space_group_comment
;
The symmetry employed for this shelxl refinement is uniquely defined
by the following loop, which should always be used as a source of
symmetry information in preference to the above space-group names.
They are only intended as comments.
;

loop_
_space_group_symop_operation_xyz
'x, y, z'
'-x+1/2, -y, z+1/2'
'-x, y+1/2, -z'
'x+1/2, -y+1/2, -z+1/2'
'-x, -y, -z'
'x-1/2, y, -z-1/2'
'x, -y-1/2, z'
'-x-1/2, y-1/2, z-1/2'

loop_
_atom_site_type_symbol
_atom_site_label
_atom_site_fract_x
_atom_site_fract_y
_atom_site_fract_z
_atom_site_U_iso_or_equiv
_atom_site_adp_type
_atom_site_calc_flag
_atom_site_occupancy
_atom_site_disorder_assembly
_atom_site_disorder_group
I I1 0.60630(2) 0.61948(2) 0.72972(4) 0.04273(11) Uani d 1 . .
I I2 0.65629(3) 0.750000 0.25522(7) 0.04439(14) Uani d 1 . .
I I3 0.85889(3) 0.750000 0.67325(8) 0.04858(15) Uani d 1 . .
Cd Cd1 0.68815(3) 0.750000 0.59194(7) 0.04059(15) Uani d 1 . .
Zn Zn1 0.50999(12) 0.51552(8) 0.5195(2) 0.0325(4) Uani d 0.5 . .
N N1 0.5302(3) 0.5688(2) 0.3001(5) 0.0365(10) Uani d 1 . .
H H1 0.553580 0.612411 0.344223 0.044 Uiso d 1 A 2
N N2 0.3925(2) 0.5640(2) 0.5681(5) 0.0382(10) Uani d 1 . .
H H2 0.413021 0.607917 0.616123 0.046 Uiso d 1 B 2
C C1 0.5928(4) 0.5255(3) 0.2012(6) 0.0472(14) Uani d 1 . .
H H1A 0.623595 0.560764 0.129340 0.057 Uiso calc 1 . .
H H1B 0.563348 0.487810 0.132915 0.057 Uiso calc 1 . .
C C2 0.3449(3) 0.5153(3) 0.6856(8) 0.0504(15) Uani d 1 . .
H H2A 0.310992 0.477403 0.626059 0.060 Uiso calc 1 . .
H H2B 0.306174 0.547248 0.750024 0.060 Uiso calc 1 . .
C C3 0.4573(3) 0.5993(3) 0.2050(6) 0.0437(13) Uani d 1 . .
H H3A 0.427594 0.556651 0.152125 0.052 Uiso calc 1 . .
H H3B 0.478559 0.633453 0.119263 0.052 Uiso calc 1 . .
C C4 0.3943(4) 0.6438(3) 0.3148(8) 0.0552(16) Uani d 1 . .
H H4A 0.426472 0.681033 0.379528 0.066 Uiso calc 1 . .
H H4B 0.355727 0.672860 0.244098 0.066 Uiso calc 1 . .
C C5 0.3405(3) 0.5950(3) 0.4320(7) 0.0477(14) Uani d 1 . .
H H5A 0.294530 0.626459 0.476734 0.057 Uiso calc 1 . .
H H5B 0.314889 0.552420 0.371555 0.057 Uiso calc 1 . .

loop_
_atom_site_aniso_label
_atom_site_aniso_U_11
_atom_site_aniso_U_22
_atom_site_aniso_U_33
_atom_site_aniso_U_12
_atom_site_aniso_U_13
_atom_site_aniso_U_23
I1 0.0457(2) 0.03772(19) 0.0448(2) -0.01092(14) -0.00578(17) 0.00554(15)
I2 0.0440(3) 0.0406(3) 0.0485(3) 0.000 0.0018(2) 0.000
I3 0.0348(3) 0.0515(3) 0.0595(4) 0.000 -0.0069(3) 0.000
Cd1 0.0354(3) 0.0320(3) 0.0543(4) 0.000 -0.0033(3) 0.000
Zn1 0.0297(9) 0.0377(11) 0.0302(9) 0.0088(7) 0.0030(7) 0.0069(7)
N1 0.043(2) 0.034(2) 0.032(2) -0.0040(18) -0.004(2) 0.0008(17)
N2 0.032(2) 0.036(2) 0.046(3) 0.0004(17) -0.002(2) -0.0030(19)
C1 0.054(3) 0.053(3) 0.035(3) -0.011(3) 0.017(3) -0.002(2)
C2 0.035(3) 0.050(3) 0.066(4) 0.000(2) 0.016(3) -0.005(3)
C3 0.053(3) 0.040(3) 0.038(3) -0.003(2) -0.010(3) 0.010(2)
C4 0.062(4) 0.038(3) 0.066(4) 0.011(3) -0.027(3) 0.007(3)
C5 0.034(3) 0.045(3) 0.064(4) 0.009(2) -0.005(3) -0.003(3)

loop_
_atom_type_symbol
_atom_type_description
_atom_type_scat_dispersion_real
_atom_type_scat_dispersion_imag
_atom_type_scat_source
C C 0.0033 0.0016 'International Tables Vol C Tables 4.2.6.8 and 6.1.1.4'
H H 0.0000 0.0000 'International Tables Vol C Tables 4.2.6.8 and 6.1.1.4'
Cd Cd -0.8075 1.2024 'International Tables Vol C Tables 4.2.6.8 and 6.1.1.4'
I I -0.4742 1.8119 'International Tables Vol C Tables 4.2.6.8 and 6.1.1.4'
N N 0.0061 0.0033 'International Tables Vol C Tables 4.2.6.8 and 6.1.1.4'
Zn Zn 0.2839 1.4301 'International Tables Vol C Tables 4.2.6.8 and 6.1.1.4'

loop_
_geom_angle_atom_site_label_1
_geom_angle_atom_site_label_2
_geom_angle_atom_site_label_3
_geom_angle_site_symmetry_1
_geom_angle_site_symmetry_3
_geom_angle
_geom_angle_publ_flag
Cd1 I1 Zn1 . . 119.79(4) ?
I1 Cd1 I1 . 7_575 106.04(2) ?
I2 Cd1 I1 . . 107.978(16) ?
I2 Cd1 I1 . 7_575 107.978(16) ?
I3 Cd1 I1 . 7_575 110.135(17) ?
I3 Cd1 I1 . . 110.135(17) ?
I3 Cd1 I2 . . 114.22(3) ?
N1 Zn1 I1 5_666 . 99.78(12) ?
N1 Zn1 I1 . . 98.91(12) ?
N1 Zn1 N1 . 5_666 161.17(7) ?
N1 Zn1 N2 . 5_666 83.73(17) ?
N1 Zn1 N2 5_666 5_666 89.93(16) ?
N1 Zn1 N2 . . 97.02(18) ?
N2 Zn1 I1 . . 95.59(12) ?
N2 Zn1 I1 5_666 . 102.79(12) ?
N2 Zn1 N1 . 5_666 83.43(17) ?
N2 Zn1 N2 . 5_666 161.28(6) ?
Zn1 N1 Zn1 . 5_666 18.83(7) ?
Zn1 N1 H1 5_666 . 114.1 ?
Zn1 N1 H1 . . 95.3 ?
C1 N1 Zn1 . 5_666 102.7(3) ?
C1 N1 Zn1 . . 110.6(3) ?
C1 N1 H1 . . 111.7 ?
C1 N1 C3 . . 114.2(4) ?
C3 N1 Zn1 . 5_666 111.9(3) ?
C3 N1 Zn1 . . 120.2(3) ?
C3 N1 H1 . . 102.7 ?
Zn1 N2 Zn1 . 5_666 18.72(6) ?
Zn1 N2 H2 5_666 . 114.9 ?
Zn1 N2 H2 . . 96.2 ?
C2 N2 Zn1 . 5_666 101.8(3) ?
C2 N2 Zn1 . . 110.0(3) ?
C2 N2 H2 . . 112.1 ?
C5 N2 Zn1 . . 119.8(3) ?
C5 N2 Zn1 . 5_666 111.8(3) ?
C5 N2 H2 . . 102.3 ?
C5 N2 C2 . . 114.5(4) ?
N1 C1 H1A . . 109.8 ?
N1 C1 H1B . . 109.8 ?
N1 C1 C2 . 5_666 109.5(4) ?
H1A C1 H1B . . 108.2 ?
C2 C1 H1A 5_666 . 109.8 ?
C2 C1 H1B 5_666 . 109.8 ?
N2 C2 C1 . 5_666 109.5(4) ?
N2 C2 H2A . . 109.8 ?
N2 C2 H2B . . 109.8 ?
C1 C2 H2A 5_666 . 109.8 ?
C1 C2 H2B 5_666 . 109.8 ?
H2A C2 H2B . . 108.2 ?
N1 C3 H3A . . 109.3 ?
N1 C3 H3B . . 109.3 ?
N1 C3 C4 . . 111.8(4) ?
H3A C3 H3B . . 107.9 ?
C4 C3 H3A . . 109.3 ?
C4 C3 H3B . . 109.3 ?
C3 C4 H4A . . 108.3 ?
C3 C4 H4B . . 108.3 ?
H4A C4 H4B . . 107.4 ?
C5 C4 C3 . . 116.0(4) ?
C5 C4 H4A . . 108.3 ?
C5 C4 H4B . . 108.3 ?
N2 C5 C4 . . 111.5(4) ?
N2 C5 H5A . . 109.3 ?
N2 C5 H5B . . 109.3 ?
C4 C5 H5A . . 109.3 ?
C4 C5 H5B . . 109.3 ?
H5A C5 H5B . . 108.0 ?

loop_
_geom_bond_atom_site_label_1
_geom_bond_atom_site_label_2
_geom_bond_site_symmetry_2
_geom_bond_distance
_geom_bond_publ_flag
I1 Cd1 . 2.8208(5) ?
I1 Zn1 . 2.8957(11) ?
I2 Cd1 . 2.7756(8) ?
I3 Cd1 . 2.7442(7) ?
Zn1 N1 . 2.027(4) ?
Zn1 N1 5_666 2.157(4) ?
Zn1 N2 5_666 2.169(4) ?
Zn1 N2 . 2.053(4) ?
N1 H1 . 0.9100 ?
N1 C1 . 1.468(6) ?
N1 C3 . 1.471(6) ?
N2 H2 . 0.9101 ?
N2 C2 . 1.472(6) ?
N2 C5 . 1.470(6) ?
C1 H1A . 0.9700 ?
C1 H1B . 0.9700 ?
C1 C2 5_666 1.512(8) ?
C2 H2A . 0.9700 ?
C2 H2B . 0.9700 ?
C3 H3A . 0.9700 ?
C3 H3B . 0.9700 ?
C3 C4 . 1.534(8) ?
C4 H4A . 0.9700 ?
C4 H4B . 0.9700 ?
C4 C5 . 1.522(8) ?
C5 H5A . 0.9700 ?
C5 H5B . 0.9700 ?

loop_
_geom_hbond_atom_site_label_D
_geom_hbond_atom_site_label_H
_geom_hbond_atom_site_label_A
_geom_hbond_site_symmetry_A
_geom_hbond_distance_DH
_geom_hbond_distance_HA
_geom_hbond_distance_DA
_geom_hbond_angle_DHA
_geom_hbond_publ_flag
N1 H1 I2 . 0.91 2.95 3.714(4) 142 yes
N2 H2 I3 6_557 0.91 3.11 3.871(4) 143 yes

loop_
_geom_torsion_atom_site_label_1
_geom_torsion_atom_site_label_2
_geom_torsion_atom_site_label_3
_geom_torsion_atom_site_label_4
_geom_torsion_site_symmetry_1
_geom_torsion_site_symmetry_2
_geom_torsion_site_symmetry_3
_geom_torsion_site_symmetry_4
_geom_torsion
_geom_torsion_publ_flag
Zn1 N1 C1 C2 . . . 5_666 -30.3(5) ?
Zn1 N1 C1 C2 5_666 . . 5_666 -48.2(4) ?
Zn1 N1 C3 C4 5_666 . . . 63.8(5) ?
Zn1 N1 C3 C4 . . . . 45.0(5) ?
Zn1 N2 C2 C1 5_666 . . 5_666 48.1(5) ?
Zn1 N2 C2 C1 . . . 5_666 30.6(5) ?
Zn1 N2 C5 C4 5_666 . . . -64.2(5) ?
Zn1 N2 C5 C4 . . . . -45.3(5) ?
N1 C3 C4 C5 . . . . -71.7(6) ?
C1 N1 C3 C4 . . . . 180.0(4) ?
C2 N2 C5 C4 . . . . -179.3(4) ?
C3 N1 C1 C2 . . . 5_666 -169.5(4) ?
C3 C4 C5 N2 . . . . 71.8(6) ?
C5 N2 C2 C1 . . . 5_666 168.9(4) ?

_cod_database_fobs_code 2022843
